data_7246691
loop_
_publ_author_name
'Vaganova, Tamara A.'
'Gatilov, Yurij V.'
'Kryuchkova, Natalia A.'
'Pishchur, Denis P.'
'Zhukovets, Anastasia A.'
'Malykhin, Evgenij V.'

_publ_section_title
;
 How does the combination of the nitro group and fluorine atoms affect the
 (co)crystallization behaviour of arylenediamines?
;
_journal_issue 22
_journal_name_full CrystEngComm
_journal_page_first 3284
_journal_page_last 3298
_journal_paper_doi 10.1039/D3CE00327B
_journal_volume 25
_journal_year 2023
_chemical_formula_moiety 'C6 H7 N3 O2, C12 H24 O6'
_chemical_formula_sum 'C18 H31 N3 O8'
_chemical_formula_weight 417.46
_chemical_melting_point 400.6
_chemical_name_systematic
;
2,4-diaminenitrobenzene 18-crown-6 1:1 cocrystal
;
_space_group_crystal_system monoclinic
_space_group_IT_number 9
_space_group_name_Hall 'C -2yc'
_space_group_name_H-M_alt 'C 1 c 1'
_atom_sites_solution_hydrogens mixed
_atom_sites_solution_primary direct
_atom_sites_solution_secondary difmap
_audit_creation_method SHELXL-2018/3
_audit_update_record
;
2023-04-04 deposited with the CCDC.	2023-04-27 downloaded from the CCDC.
;
_cell_angle_alpha 90
_cell_angle_beta 109.477(3)
_cell_angle_gamma 90
_cell_formula_units_Z 4
_cell_length_a 13.7751(10)
_cell_length_b 11.1808(6)
_cell_length_c 14.7876(11)
_cell_measurement_reflns_used 3313
_cell_measurement_temperature 296(2)
_cell_measurement_theta_max 27.45
_cell_measurement_theta_min 2.40
_cell_volume 2147.2(3)
_computing_cell_refinement 'Bruker SAINT'
_computing_data_collection 'Bruker APEX2'
_computing_data_reduction 'Bruker SAINT'
_computing_molecular_graphics 'Bruker SHELXTL'
_computing_publication_material 'Bruker SHELXTL'
_computing_structure_refinement 'SHELXL-2018/3 (Sheldrick, 2018)'
_computing_structure_solution 'SHELXT 2014/5 (Sheldrick, 2014)'
_diffrn_ambient_temperature 296(2)
_diffrn_measured_fraction_theta_full 0.984
_diffrn_measured_fraction_theta_max 0.968
_diffrn_measurement_device_type 'Bruker APEX-II CCD'
_diffrn_measurement_method '\f and \w scans'
_diffrn_radiation_type MoK\a
_diffrn_radiation_wavelength 0.71073
_diffrn_reflns_av_R_equivalents 0.0468
_diffrn_reflns_av_unetI/netI 0.0678
_diffrn_reflns_Laue_measured_fraction_full 0.984
_diffrn_reflns_Laue_measured_fraction_max 0.968
_diffrn_reflns_limit_h_max 17
_diffrn_reflns_limit_h_min -17
_diffrn_reflns_limit_k_max 14
_diffrn_reflns_limit_k_min -12
_diffrn_reflns_limit_l_max 19
_diffrn_reflns_limit_l_min -11
_diffrn_reflns_number 5827
_diffrn_reflns_point_group_measured_fraction_full 0.732
_diffrn_reflns_point_group_measured_fraction_max 0.685
_diffrn_reflns_theta_full 25.242
_diffrn_reflns_theta_max 27.534
_diffrn_reflns_theta_min 2.404
_diffrn_source 'sealed tube'
_exptl_absorpt_coefficient_mu 0.102
_exptl_absorpt_correction_T_max 0.9281
_exptl_absorpt_correction_T_min 0.8435
_exptl_absorpt_correction_type multi-scan
_exptl_absorpt_process_details SADABS-2016/2
_exptl_crystal_colour yellow
_exptl_crystal_density_diffrn 1.291
_exptl_crystal_description prism
_exptl_crystal_F_000 896
_exptl_crystal_size_max 0.640
_exptl_crystal_size_mid 0.280
_exptl_crystal_size_min 0.240
_refine_diff_density_max 0.222
_refine_diff_density_min -0.186
_refine_diff_density_rms 0.040
_refine_ls_abs_structure_details
;
 Flack x determined using 889 quotients [(I+)-(I-)]/[(I+)+(I-)]
 (Parsons, Flack and Wagner, Acta Cryst. B69 (2013) 249-259).
;
_refine_ls_abs_structure_Flack -0.7(9)
_refine_ls_extinction_method none
_refine_ls_goodness_of_fit_ref 0.986
_refine_ls_hydrogen_treatment mixed
_refine_ls_matrix_type full
_refine_ls_number_parameters 278
_refine_ls_number_reflns 3403
_refine_ls_number_restraints 6
_refine_ls_restrained_S_all 0.985
_refine_ls_R_factor_all 0.0458
_refine_ls_R_factor_gt 0.0403
_refine_ls_shift/su_max 0.000
_refine_ls_shift/su_mean 0.000
_refine_ls_structure_factor_coef Fsqd
_refine_ls_weighting_details 'w=1/[\s^2^(Fo^2^)+(0.0637P)^2^+0.3242P] where P=(Fo^2^+2Fc^2^)/3'
_refine_ls_weighting_scheme calc
_refine_ls_wR_factor_gt 0.1076
_refine_ls_wR_factor_ref 0.1150
_reflns_Friedel_coverage 0.413
_reflns_Friedel_fraction_full 0.479
_reflns_Friedel_fraction_max 0.400
_reflns_number_gt 3035
_reflns_number_total 3403
_reflns_threshold_expression 'I > 2\s(I)'
_cod_data_source_file d3ce00327b2.cif
_cod_data_source_block Dcr_mal169_1
_cod_depositor_comments 'Adding full bibliography for 7246683--7246691.cif.'
_cod_original_sg_symbol_H-M 'C c'
_cod_database_code 7246691
_shelx_shelxl_version_number 2018/3
_shelx_space_group_comment
;
The symmetry employed for this shelxl refinement is uniquely defined
by the following loop, which should always be used as a source of
symmetry information in preference to the above space-group names.
They are only intended as comments.
;
_shelx_estimated_absorpt_t_min 0.938
_shelx_estimated_absorpt_t_max 0.976

loop_
_space_group_symop_operation_xyz
'x, y, z'
'x, -y, z+1/2'
'x+1/2, y+1/2, z'
'x+1/2, -y+1/2, z+1/2'

loop_
_atom_site_label
_atom_site_type_symbol
_atom_site_fract_x
_atom_site_fract_y
_atom_site_fract_z
_atom_site_U_iso_or_equiv
_atom_site_adp_type
_atom_site_occupancy
_atom_site_site_symmetry_order
_atom_site_calc_flag
_atom_site_refinement_flags_posn
_atom_site_refinement_flags_adp
_atom_site_refinement_flags_occupancy
_atom_site_disorder_assembly
_atom_site_disorder_group
O3 O 0.47632(17) 0.74162(17) 0.49245(17) 0.0507(5) Uani 1 1 d . . . . .
O4 O 0.32277(14) 0.67588(17) 0.57468(15) 0.0478(5) Uani 1 1 d . . . . .
O5 O 0.32638(16) 0.43687(18) 0.66020(16) 0.0508(5) Uani 1 1 d . . . . .
O6 O 0.52267(16) 0.33557(16) 0.75731(17) 0.0481(5) Uani 1 1 d . . . . .
O7 O 0.67639(14) 0.40949(19) 0.68138(15) 0.0500(5) Uani 1 1 d . . . . .
C7 C 0.3945(3) 0.8163(3) 0.4951(3) 0.0590(8) Uani 1 1 d . . . . .
H7A H 0.377502 0.872191 0.441888 0.071 Uiso 1 1 calc R U . . .
H7B H 0.415282 0.861920 0.554282 0.071 Uiso 1 1 calc R U . . .
O8 O 0.67440(17) 0.64297(18) 0.59471(15) 0.0509(5) Uani 1 1 d . . . . .
C8 C 0.3023(3) 0.7419(3) 0.4888(2) 0.0547(8) Uani 1 1 d . . . . .
H8A H 0.242854 0.792980 0.479537 0.066 Uiso 1 1 calc R U . . .
H8B H 0.287351 0.687760 0.434596 0.066 Uiso 1 1 calc R U . . .
C9 C 0.2367(2) 0.6068(3) 0.5762(3) 0.0538(8) Uani 1 1 d . . . . .
H9A H 0.215754 0.553699 0.521171 0.065 Uiso 1 1 calc R U . . .
H9B H 0.179388 0.659376 0.572164 0.065 Uiso 1 1 calc R U . . .
C10 C 0.2635(2) 0.5354(3) 0.6658(2) 0.0532(7) Uani 1 1 d . . . . .
H10A H 0.299915 0.585278 0.720205 0.064 Uiso 1 1 calc R U . . .
H10B H 0.201047 0.506536 0.675086 0.064 Uiso 1 1 calc R U . . .
C11 C 0.3462(2) 0.3585(3) 0.7407(2) 0.0493(7) Uani 1 1 d . . . . .
H11A H 0.284011 0.315008 0.736824 0.059 Uiso 1 1 calc R U . . .
H11B H 0.367210 0.404675 0.799596 0.059 Uiso 1 1 calc R U . . .
C12 C 0.4284(2) 0.2736(3) 0.7413(2) 0.0482(7) Uani 1 1 d . . . . .
H12A H 0.436684 0.214649 0.791476 0.058 Uiso 1 1 calc R U . . .
H12B H 0.409522 0.231900 0.680340 0.058 Uiso 1 1 calc R U . . .
C13 C 0.6027(2) 0.2601(2) 0.7515(2) 0.0501(7) Uani 1 1 d . . . . .
H13A H 0.581599 0.219474 0.690002 0.060 Uiso 1 1 calc R U . . .
H13B H 0.617964 0.200105 0.801658 0.060 Uiso 1 1 calc R U . . .
C14 C 0.6965(2) 0.3341(3) 0.7626(2) 0.0495(7) Uani 1 1 d . . . . .
H14A H 0.713058 0.381897 0.820451 0.059 Uiso 1 1 calc R U . . .
H14B H 0.754731 0.282532 0.767579 0.059 Uiso 1 1 calc R U . . .
C15 C 0.7642(2) 0.4752(3) 0.6819(3) 0.0530(7) Uani 1 1 d . . . . .
H15A H 0.820685 0.420964 0.686723 0.064 Uiso 1 1 calc R U . . .
H15B H 0.785266 0.528359 0.736907 0.064 Uiso 1 1 calc R U . . .
C16 C 0.7390(2) 0.5461(3) 0.5916(2) 0.0509(7) Uani 1 1 d . . . . .
H16A H 0.801922 0.576025 0.584027 0.061 Uiso 1 1 calc R U . . .
H16B H 0.704638 0.495441 0.537128 0.061 Uiso 1 1 calc R U . . .
C17 C 0.6534(2) 0.7176(3) 0.5126(2) 0.0505(7) Uani 1 1 d . . . . .
H17A H 0.631792 0.669190 0.454845 0.061 Uiso 1 1 calc R U . . .
H17B H 0.715276 0.760674 0.514561 0.061 Uiso 1 1 calc R U . . .
C18 C 0.5704(3) 0.8043(3) 0.5109(2) 0.0519(7) Uani 1 1 d . . . . .
H18A H 0.587868 0.845106 0.572189 0.062 Uiso 1 1 calc R U . . .
H18B H 0.563377 0.863803 0.461425 0.062 Uiso 1 1 calc R U . . .
N1 N 0.5738(2) 0.3723(2) 0.2661(2) 0.0545(7) Uani 1 1 d D . . . .
H1B H 0.576(3) 0.450(2) 0.261(3) 0.065(11) Uiso 1 1 d D . . . .
H1A H 0.584(3) 0.322(3) 0.226(3) 0.067(11) Uiso 1 1 d D . . . .
O1 O 0.5234(2) 0.0130(2) 0.3160(2) 0.0758(8) Uani 1 1 d . . . . .
C1 C 0.51560(18) 0.2117(2) 0.34918(18) 0.0336(5) Uani 1 1 d . . . . .
N2 N 0.4411(2) 0.4727(2) 0.5147(2) 0.0540(6) Uani 1 1 d D . . . .
H2A H 0.458(3) 0.549(2) 0.509(3) 0.075(12) Uiso 1 1 d D . . . .
H2B H 0.417(3) 0.442(3) 0.558(2) 0.062(11) Uiso 1 1 d D . . . .
O2 O 0.5813(2) 0.1395(2) 0.2362(2) 0.0742(8) Uani 1 1 d . . . . .
C2 C 0.53359(18) 0.3341(2) 0.33259(19) 0.0346(5) Uani 1 1 d . . . . .
N3 N 0.54079(19) 0.1175(2) 0.29760(18) 0.0472(6) Uani 1 1 d . . . . .
C3 C 0.50936(19) 0.4184(2) 0.39152(19) 0.0368(5) Uani 1 1 d . . . . .
H3 H 0.522916 0.498524 0.383924 0.044 Uiso 1 1 calc R U . . .
C4 C 0.46619(18) 0.3885(2) 0.46070(19) 0.0375(5) Uani 1 1 d . . . . .
C5 C 0.4471(2) 0.2662(3) 0.4735(2) 0.0425(6) Uani 1 1 d . . . . .
H5 H 0.417459 0.243898 0.519048 0.051 Uiso 1 1 calc R U . . .
C6 C 0.47193(19) 0.1821(2) 0.41936(19) 0.0382(6) Uani 1 1 d . . . . .
H6 H 0.459693 0.102079 0.428957 0.046 Uiso 1 1 calc R U . . .

loop_
_atom_site_aniso_label
_atom_site_aniso_U_11
_atom_site_aniso_U_22
_atom_site_aniso_U_33
_atom_site_aniso_U_23
_atom_site_aniso_U_13
_atom_site_aniso_U_12
O3 0.0606(11) 0.0380(10) 0.0595(13) -0.0025(9) 0.0279(10) -0.0018(8)
O4 0.0431(10) 0.0481(12) 0.0504(12) 0.0026(9) 0.0134(9) 0.0056(8)
O5 0.0615(12) 0.0473(11) 0.0517(12) 0.0004(9) 0.0298(10) 0.0014(9)
O6 0.0568(11) 0.0339(10) 0.0605(13) -0.0075(9) 0.0289(10) -0.0042(8)
O7 0.0409(10) 0.0510(12) 0.0544(13) 0.0075(9) 0.0108(9) 0.0000(8)
C7 0.074(2) 0.0409(16) 0.062(2) 0.0089(15) 0.0231(17) 0.0126(14)
O8 0.0672(12) 0.0483(11) 0.0444(12) 0.0012(9) 0.0281(10) -0.0019(10)
C8 0.0544(16) 0.0533(18) 0.0534(18) 0.0051(14) 0.0140(14) 0.0167(13)
C9 0.0356(13) 0.0618(19) 0.063(2) -0.0069(16) 0.0151(13) 0.0041(13)
C10 0.0475(15) 0.0557(17) 0.066(2) -0.0095(14) 0.0312(15) -0.0019(13)
C11 0.0553(16) 0.0559(17) 0.0423(15) -0.0039(13) 0.0235(13) -0.0160(13)
C12 0.0641(17) 0.0378(14) 0.0446(15) -0.0014(11) 0.0205(13) -0.0146(12)
C13 0.0689(18) 0.0331(13) 0.0524(17) -0.0009(12) 0.0257(15) 0.0058(12)
C14 0.0538(16) 0.0433(16) 0.0497(17) 0.0030(12) 0.0151(13) 0.0139(12)
C15 0.0391(13) 0.0574(18) 0.0607(19) -0.0029(15) 0.0143(13) -0.0044(12)
C16 0.0465(15) 0.0538(17) 0.0582(19) -0.0067(14) 0.0250(14) -0.0065(13)
C17 0.0589(17) 0.0554(17) 0.0419(16) -0.0019(12) 0.0229(14) -0.0157(13)
C18 0.0732(19) 0.0430(15) 0.0432(16) 0.0004(12) 0.0243(15) -0.0124(14)
N1 0.0759(18) 0.0460(15) 0.0533(16) 0.0058(13) 0.0374(14) -0.0030(12)
O1 0.111(2) 0.0306(12) 0.096(2) -0.0070(12) 0.0490(17) 0.0050(11)
C1 0.0352(11) 0.0295(12) 0.0349(12) -0.0010(9) 0.0101(10) 0.0026(9)
N2 0.0661(16) 0.0443(14) 0.0604(17) -0.0068(12) 0.0328(14) 0.0054(12)
O2 0.107(2) 0.0636(14) 0.0738(17) -0.0061(12) 0.0597(17) 0.0139(14)
C2 0.0346(12) 0.0356(13) 0.0321(12) 0.0034(10) 0.0090(9) 0.0002(9)
N3 0.0543(13) 0.0404(14) 0.0462(14) -0.0055(10) 0.0161(12) 0.0054(10)
C3 0.0425(13) 0.0265(12) 0.0406(13) 0.0030(9) 0.0129(11) -0.0011(9)
C4 0.0347(12) 0.0373(13) 0.0379(13) -0.0019(10) 0.0088(10) 0.0043(9)
C5 0.0453(14) 0.0444(15) 0.0426(15) 0.0027(11) 0.0211(12) -0.0039(11)
C6 0.0429(13) 0.0301(13) 0.0428(14) 0.0038(10) 0.0158(11) -0.0049(9)

loop_
_atom_type_symbol
_atom_type_description
_atom_type_scat_dispersion_real
_atom_type_scat_dispersion_imag
_atom_type_scat_source
C C 0.0033 0.0016 'International Tables Vol C Tables 4.2.6.8 and 6.1.1.4'
H H 0.0000 0.0000 'International Tables Vol C Tables 4.2.6.8 and 6.1.1.4'
N N 0.0061 0.0033 'International Tables Vol C Tables 4.2.6.8 and 6.1.1.4'
O O 0.0106 0.0060 'International Tables Vol C Tables 4.2.6.8 and 6.1.1.4'

loop_
_geom_angle_atom_site_label_1
_geom_angle_atom_site_label_2
_geom_angle_atom_site_label_3
_geom_angle
_geom_angle_site_symmetry_1
_geom_angle_site_symmetry_3
_geom_angle_publ_flag
C7 O3 C18 112.8(2) . . ?
C8 O4 C9 112.3(2) . . ?
C10 O5 C11 112.2(2) . . ?
C13 O6 C12 112.8(2) . . ?
C15 O7 C14 112.3(2) . . ?
O3 C7 C8 109.7(2) . . ?
O3 C7 H7A 109.7 . . ?
C8 C7 H7A 109.7 . . ?
O3 C7 H7B 109.7 . . ?
C8 C7 H7B 109.7 . . ?
H7A C7 H7B 108.2 . . ?
C16 O8 C17 111.9(2) . . ?
O4 C8 C7 108.9(3) . . ?
O4 C8 H8A 109.9 . . ?
C7 C8 H8A 109.9 . . ?
O4 C8 H8B 109.9 . . ?
C7 C8 H8B 109.9 . . ?
H8A C8 H8B 108.3 . . ?
O4 C9 C10 110.2(2) . . ?
O4 C9 H9A 109.6 . . ?
C10 C9 H9A 109.6 . . ?
O4 C9 H9B 109.6 . . ?
C10 C9 H9B 109.6 . . ?
H9A C9 H9B 108.1 . . ?
O5 C10 C9 109.8(2) . . ?
O5 C10 H10A 109.7 . . ?
C9 C10 H10A 109.7 . . ?
O5 C10 H10B 109.7 . . ?
C9 C10 H10B 109.7 . . ?
H10A C10 H10B 108.2 . . ?
O5 C11 C12 109.4(2) . . ?
O5 C11 H11A 109.8 . . ?
C12 C11 H11A 109.8 . . ?
O5 C11 H11B 109.8 . . ?
C12 C11 H11B 109.8 . . ?
H11A C11 H11B 108.2 . . ?
O6 C12 C11 110.1(2) . . ?
O6 C12 H12A 109.6 . . ?
C11 C12 H12A 109.6 . . ?
O6 C12 H12B 109.6 . . ?
C11 C12 H12B 109.6 . . ?
H12A C12 H12B 108.2 . . ?
O6 C13 C14 109.0(2) . . ?
O6 C13 H13A 109.9 . . ?
C14 C13 H13A 109.9 . . ?
O6 C13 H13B 109.9 . . ?
C14 C13 H13B 109.9 . . ?
H13A C13 H13B 108.3 . . ?
O7 C14 C13 108.6(2) . . ?
O7 C14 H14A 110.0 . . ?
C13 C14 H14A 110.0 . . ?
O7 C14 H14B 110.0 . . ?
C13 C14 H14B 110.0 . . ?
H14A C14 H14B 108.4 . . ?
O7 C15 C16 109.1(2) . . ?
O7 C15 H15A 109.9 . . ?
C16 C15 H15A 109.9 . . ?
O7 C15 H15B 109.9 . . ?
C16 C15 H15B 109.9 . . ?
H15A C15 H15B 108.3 . . ?
O8 C16 C15 109.9(2) . . ?
O8 C16 H16A 109.7 . . ?
C15 C16 H16A 109.7 . . ?
O8 C16 H16B 109.7 . . ?
C15 C16 H16B 109.7 . . ?
H16A C16 H16B 108.2 . . ?
O8 C17 C18 109.3(2) . . ?
O8 C17 H17A 109.8 . . ?
C18 C17 H17A 109.8 . . ?
O8 C17 H17B 109.8 . . ?
C18 C17 H17B 109.8 . . ?
H17A C17 H17B 108.3 . . ?
O3 C18 C17 109.2(2) . . ?
O3 C18 H18A 109.8 . . ?
C17 C18 H18A 109.8 . . ?
O3 C18 H18B 109.8 . . ?
C17 C18 H18B 109.8 . . ?
H18A C18 H18B 108.3 . . ?
C2 N1 H1B 114(3) . . ?
C2 N1 H1A 120(3) . . ?
H1B N1 H1A 125(4) . . ?
C6 C1 N3 117.9(2) . . ?
C6 C1 C2 119.7(2) . . ?
N3 C1 C2 122.4(2) . . ?
C4 N2 H2A 119(3) . . ?
C4 N2 H2B 113(3) . . ?
H2A N2 H2B 128(4) . . ?
N1 C2 C3 118.9(2) . . ?
N1 C2 C1 124.5(2) . . ?
C3 C2 C1 116.6(2) . . ?
O2 N3 O1 121.0(3) . . ?
O2 N3 C1 120.1(2) . . ?
O1 N3 C1 118.9(3) . . ?
C4 C3 C2 123.3(2) . . ?
C4 C3 H3 118.4 . . ?
C2 C3 H3 118.4 . . ?
N2 C4 C3 121.7(2) . . ?
N2 C4 C5 119.8(3) . . ?
C3 C4 C5 118.5(2) . . ?
C6 C5 C4 119.8(2) . . ?
C6 C5 H5 120.1 . . ?
C4 C5 H5 120.1 . . ?
C5 C6 C1 122.1(2) . . ?
C5 C6 H6 119.0 . . ?
C1 C6 H6 119.0 . . ?

loop_
_geom_bond_atom_site_label_1
_geom_bond_atom_site_label_2
_geom_bond_distance
_geom_bond_site_symmetry_2
_geom_bond_publ_flag
O3 C7 1.414(4) . ?
O3 C18 1.417(4) . ?
O4 C8 1.414(4) . ?
O4 C9 1.422(4) . ?
O5 C10 1.421(4) . ?
O5 C11 1.429(4) . ?
O6 C13 1.414(3) . ?
O6 C12 1.421(3) . ?
O7 C15 1.413(4) . ?
O7 C14 1.417(4) . ?
C7 C8 1.495(5) . ?
C7 H7A 0.9700 . ?
C7 H7B 0.9700 . ?
O8 C16 1.412(4) . ?
O8 C17 1.422(4) . ?
C8 H8A 0.9700 . ?
C8 H8B 0.9700 . ?
C9 C10 1.484(5) . ?
C9 H9A 0.9700 . ?
C9 H9B 0.9700 . ?
C10 H10A 0.9700 . ?
C10 H10B 0.9700 . ?
C11 C12 1.476(4) . ?
C11 H11A 0.9700 . ?
C11 H11B 0.9700 . ?
C12 H12A 0.9700 . ?
C12 H12B 0.9700 . ?
C13 C14 1.496(4) . ?
C13 H13A 0.9700 . ?
C13 H13B 0.9700 . ?
C14 H14A 0.9700 . ?
C14 H14B 0.9700 . ?
C15 C16 1.491(5) . ?
C15 H15A 0.9700 . ?
C15 H15B 0.9700 . ?
C16 H16A 0.9700 . ?
C16 H16B 0.9700 . ?
C17 C18 1.494(5) . ?
C17 H17A 0.9700 . ?
C17 H17B 0.9700 . ?
C18 H18A 0.9700 . ?
C18 H18B 0.9700 . ?
N1 C2 1.348(4) . ?
N1 H1B 0.88(2) . ?
N1 H1A 0.86(2) . ?
O1 N3 1.241(3) . ?
C1 C6 1.402(4) . ?
C1 N3 1.410(3) . ?
C1 C2 1.427(3) . ?
N2 C4 1.353(4) . ?
N2 H2A 0.89(2) . ?
N2 H2B 0.88(2) . ?
O2 N3 1.239(3) . ?
C2 C3 1.397(4) . ?
C3 C4 1.385(4) . ?
C3 H3 0.9300 . ?
C4 C5 1.417(4) . ?
C5 C6 1.351(4) . ?
C5 H5 0.9300 . ?
C6 H6 0.9300 . ?

loop_
_geom_torsion_atom_site_label_1
_geom_torsion_atom_site_label_2
_geom_torsion_atom_site_label_3
_geom_torsion_atom_site_label_4
_geom_torsion
_geom_torsion_site_symmetry_1
_geom_torsion_site_symmetry_2
_geom_torsion_site_symmetry_3
_geom_torsion_site_symmetry_4
_geom_torsion_publ_flag
C18 O3 C7 C8 -172.1(3) . . . . ?
C9 O4 C8 C7 177.2(2) . . . . ?
O3 C7 C8 O4 69.3(3) . . . . ?
C8 O4 C9 C10 177.6(2) . . . . ?
C11 O5 C10 C9 -174.3(2) . . . . ?
O4 C9 C10 O5 -75.2(3) . . . . ?
C10 O5 C11 C12 -168.2(2) . . . . ?
C13 O6 C12 C11 -175.5(2) . . . . ?
O5 C11 C12 O6 65.7(3) . . . . ?
C12 O6 C13 C14 176.2(2) . . . . ?
C15 O7 C14 C13 -174.8(2) . . . . ?
O6 C13 C14 O7 -67.5(3) . . . . ?
C14 O7 C15 C16 176.4(2) . . . . ?
C17 O8 C16 C15 176.3(2) . . . . ?
O7 C15 C16 O8 73.0(3) . . . . ?
C16 O8 C17 C18 169.7(2) . . . . ?
C7 O3 C18 C17 176.6(2) . . . . ?
O8 C17 C18 O3 -68.8(3) . . . . ?
C6 C1 C2 N1 -179.1(3) . . . . ?
N3 C1 C2 N1 1.3(4) . . . . ?
C6 C1 C2 C3 2.4(3) . . . . ?
N3 C1 C2 C3 -177.2(2) . . . . ?
C6 C1 N3 O2 -178.6(3) . . . . ?
C2 C1 N3 O2 1.0(4) . . . . ?
C6 C1 N3 O1 0.1(4) . . . . ?
C2 C1 N3 O1 179.7(3) . . . . ?
N1 C2 C3 C4 178.8(3) . . . . ?
C1 C2 C3 C4 -2.5(4) . . . . ?
C2 C3 C4 N2 -178.1(3) . . . . ?
C2 C3 C4 C5 1.0(4) . . . . ?
N2 C4 C5 C6 179.8(3) . . . . ?
C3 C4 C5 C6 0.7(4) . . . . ?
C4 C5 C6 C1 -0.7(4) . . . . ?
N3 C1 C6 C5 178.8(3) . . . . ?
C2 C1 C6 C5 -0.9(4) . . . . ?
